data_7052992
loop_
_publ_author_name
'Lou, Benyong'
'He, Fengdan'

_publ_section_title
;
 Coordination polymers as potential solid forms of drugs: three zinc(ii)
 coordination polymers of theophylline with biocompatible organic acids
;
_journal_issue 2
_journal_name_full 'New Journal of Chemistry'
_journal_page_first 309
_journal_paper_doi 10.1039/c2nj40625j
_journal_volume 37
_journal_year 2013
_chemical_formula_moiety 'C21 H20 N8 O7 Zn2'
_chemical_formula_sum 'C21 H20 N8 O7 Zn2'
_chemical_formula_weight 627.19
_chemical_name_systematic
;
?
;
_space_group_IT_number 15
_symmetry_cell_setting monoclinic
_symmetry_space_group_name_Hall '-C 2yc'
_symmetry_space_group_name_H-M 'C 1 2/c 1'
_atom_sites_solution_hydrogens geom
_atom_sites_solution_primary direct
_atom_sites_solution_secondary difmap
_audit_creation_method SHELXL-97
_cell_angle_alpha 90.00
_cell_angle_beta 103.331(9)
_cell_angle_gamma 90.00
_cell_formula_units_Z 4
_cell_length_a 16.023(2)
_cell_length_b 13.4229(16)
_cell_length_c 11.4932(19)
_cell_measurement_reflns_used 2953
_cell_measurement_temperature 293(2)
_cell_measurement_theta_max 27.4817
_cell_measurement_theta_min 2.6129
_cell_volume 2405.3(6)
_computing_cell_refinement 'CrystalClear (Rigaku Inc., 2004)'
_computing_data_collection 'CrystalClear (Rigaku Inc., 2004)'
_computing_data_reduction 'CrystalClear (Rigaku Inc., 2004)'
_computing_structure_refinement 'SHELXL-97 (Sheldrick, 2008)'
_computing_structure_solution 'SHELXS-97 (Sheldrick, 2008)'
_diffrn_ambient_temperature 293(2)
_diffrn_detector_area_resol_mean 14.6306
_diffrn_measured_fraction_theta_full 0.997
_diffrn_measured_fraction_theta_max 0.997
_diffrn_measurement_device_type CCD
_diffrn_measurement_method CCD_Profile_fitting
_diffrn_radiation_monochromator graphite
_diffrn_radiation_source 'fine-focus sealed tube'
_diffrn_radiation_type MoK\a
_diffrn_radiation_wavelength 0.71073
_diffrn_reflns_av_R_equivalents 0.0344
_diffrn_reflns_av_sigmaI/netI 0.0362
_diffrn_reflns_limit_h_max 20
_diffrn_reflns_limit_h_min -19
_diffrn_reflns_limit_k_max 17
_diffrn_reflns_limit_k_min -16
_diffrn_reflns_limit_l_max 14
_diffrn_reflns_limit_l_min -14
_diffrn_reflns_number 9148
_diffrn_reflns_theta_full 27.47
_diffrn_reflns_theta_max 27.47
_diffrn_reflns_theta_min 2.61
_exptl_absorpt_coefficient_mu 2.055
_exptl_absorpt_correction_T_max 1.0000
_exptl_absorpt_correction_T_min 0.8622
_exptl_absorpt_correction_type multi-scan
_exptl_absorpt_process_details 'RIGAKU/MSC(2004), CrystalClear Version 1.3.6'
_exptl_crystal_colour colorless
_exptl_crystal_density_diffrn 1.732
_exptl_crystal_density_method 'not measured'
_exptl_crystal_description prism
_exptl_crystal_F_000 1272
_exptl_crystal_size_max 0.45
_exptl_crystal_size_mid 0.15
_exptl_crystal_size_min 0.15
_refine_diff_density_max 0.330
_refine_diff_density_min -0.423
_refine_diff_density_rms 0.072
_refine_ls_extinction_method none
_refine_ls_goodness_of_fit_ref 1.096
_refine_ls_hydrogen_treatment constr
_refine_ls_matrix_type full
_refine_ls_number_parameters 176
_refine_ls_number_reflns 2752
_refine_ls_number_restraints 0
_refine_ls_restrained_S_all 1.096
_refine_ls_R_factor_all 0.0481
_refine_ls_R_factor_gt 0.0386
_refine_ls_shift/su_max 0.001
_refine_ls_shift/su_mean 0.000
_refine_ls_structure_factor_coef Fsqd
_refine_ls_weighting_details 'calc w=1/[\s^2^(Fo^2^)+(0.0267P)^2^+4.1269P] where P=(Fo^2^+2Fc^2^)/3'
_refine_ls_weighting_scheme calc
_refine_ls_wR_factor_gt 0.0754
_refine_ls_wR_factor_ref 0.0805
_reflns_number_gt 2383
_reflns_number_total 2752
_reflns_threshold_expression >2sigma(I)
_cod_data_source_file c2nj40625j.txt
_cod_data_source_block II
_cod_depositor_comments
;
The following automatic conversions were performed:

'_exptl_absorpt_correction_type' value 'Multi-scan' changed to
'multi-scan' according to
/home/saulius/struct/CIF-dictionaries/cif_core.dic dictionary named
'cif_core.dic' version 2.4.2 from 2011-04-26.

Automatic conversion script
Id: cif_fix_values 1891 2012-01-12 08:04:46Z andrius 
;
_cod_original_sg_symbol_Hall -C2yc
_cod_original_sg_symbol_H-M C2/c
_cod_database_code 7052992

loop_
_symmetry_equiv_pos_as_xyz
'x, y, z'
'-x, y, -z+1/2'
'x+1/2, y+1/2, z'
'-x+1/2, y+1/2, -z+1/2'
'-x, -y, -z'
'x, -y, z-1/2'
'-x+1/2, -y+1/2, -z'
'x+1/2, -y+1/2, z-1/2'

loop_
_atom_site_label
_atom_site_type_symbol
_atom_site_fract_x
_atom_site_fract_y
_atom_site_fract_z
_atom_site_U_iso_or_equiv
_atom_site_adp_type
_atom_site_occupancy
_atom_site_symmetry_multiplicity
_atom_site_calc_flag
_atom_site_refinement_flags
Zn1 Zn 0.395718(19) 0.01218(2) 0.19036(2) 0.02531(11) Uani 1 1 d .
O1 O 0.44440(13) 0.14779(15) 0.17082(17) 0.0381(5) Uani 1 1 d .
O2 O 0.5000 -0.06047(19) 0.2500 0.0314(6) Uani 1 2 d S
O3 O 0.20763(14) 0.12004(18) 0.62677(18) 0.0471(6) Uani 1 1 d .
O4 O 0.10377(13) 0.25518(17) 0.2556(2) 0.0460(6) Uani 1 1 d .
N1 N 0.33818(14) 0.03224(18) 0.32532(18) 0.0288(5) Uani 1 1 d .
N2 N 0.33944(14) 0.01372(17) 0.52101(19) 0.0260(5) Uani 1 1 d .
N3 N 0.21670(14) 0.14927(18) 0.2755(2) 0.0313(5) Uani 1 1 d .
N4 N 0.15380(14) 0.18411(17) 0.4383(2) 0.0291(5) Uani 1 1 d .
C1 C 0.37549(17) -0.0107(2) 0.4318(2) 0.0282(6) Uani 1 1 d .
H1 H 0.4233 -0.0543 0.4415 0.034 Uiso 1 1 calc R
C2 C 0.27413(16) 0.0882(2) 0.3512(2) 0.0253(5) Uani 1 1 d .
C3 C 0.27343(16) 0.0776(2) 0.4689(2) 0.0243(5) Uani 1 1 d .
C4 C 0.21248(17) 0.1263(2) 0.5221(2) 0.0294(6) Uani 1 1 d .
C5 C 0.15564(17) 0.2000(2) 0.3194(3) 0.0312(6) Uani 1 1 d .
C6 C 0.08222(19) 0.2300(2) 0.4797(3) 0.0415(8) Uani 1 1 d .
H6A H 0.0864 0.3027 0.4757 0.062 Uiso 1 1 calc R
H6B H 0.0850 0.2098 0.5624 0.062 Uiso 1 1 calc R
H6C H 0.0277 0.2080 0.4285 0.062 Uiso 1 1 calc R
H2 H 0.5000 -0.1256 0.2500 0.050 Uiso 1 2 d SR
C7 C 0.2211(2) 0.1646(3) 0.1514(3) 0.0613(11) Uani 1 1 d .
H7A H 0.1787 0.2147 0.1146 0.092 Uiso 1 1 calc R
H7B H 0.2088 0.1017 0.1074 0.092 Uiso 1 1 calc R
H7C H 0.2786 0.1876 0.1486 0.092 Uiso 1 1 calc R
C8 C 0.5000 0.1917(3) 0.2500 0.0276(8) Uani 1 2 d S
C9 C 0.5000 0.3025(3) 0.2500 0.0313(9) Uani 1 2 d S
C10 C 0.4400(2) 0.3543(3) 0.1675(4) 0.0582(10) Uani 1 1 d .
H10 H 0.3976 0.3194 0.1105 0.070 Uiso 1 1 calc R
C11 C 0.4414(3) 0.4575(3) 0.1675(5) 0.0909(18) Uani 1 1 d .
H11 H 0.4008 0.4932 0.1091 0.109 Uiso 1 1 calc R
C12 C 0.5000 0.5078(4) 0.2500 0.087(2) Uani 1 2 d S
H12 H 0.5000 0.5786 0.2500 0.105 Uiso 1 2 calc SR

loop_
_atom_site_aniso_label
_atom_site_aniso_U_11
_atom_site_aniso_U_22
_atom_site_aniso_U_33
_atom_site_aniso_U_23
_atom_site_aniso_U_13
_atom_site_aniso_U_12
Zn1 0.02474(17) 0.03353(19) 0.01724(16) -0.00290(13) 0.00401(11) -0.00045(13)
O1 0.0470(12) 0.0298(11) 0.0313(11) 0.0004(9) -0.0038(9) -0.0056(9)
O2 0.0296(14) 0.0215(14) 0.0422(16) 0.000 0.0066(12) 0.000
O3 0.0479(13) 0.0684(16) 0.0298(12) -0.0006(11) 0.0188(10) 0.0108(12)
O4 0.0369(12) 0.0531(14) 0.0475(13) 0.0106(11) 0.0086(10) 0.0195(11)
N1 0.0274(12) 0.0408(14) 0.0174(11) 0.0018(9) 0.0033(9) 0.0077(10)
N2 0.0246(11) 0.0344(13) 0.0190(11) 0.0025(9) 0.0048(8) 0.0045(9)
N3 0.0284(12) 0.0401(14) 0.0237(12) 0.0044(10) 0.0022(9) 0.0100(10)
N4 0.0242(11) 0.0318(13) 0.0327(13) -0.0041(10) 0.0092(9) 0.0041(10)
C1 0.0270(13) 0.0375(16) 0.0203(13) 0.0032(11) 0.0060(10) 0.0068(12)
C2 0.0225(12) 0.0317(14) 0.0211(13) -0.0011(11) 0.0035(10) 0.0027(11)
C3 0.0223(12) 0.0306(14) 0.0196(12) 0.0000(10) 0.0043(10) -0.0010(11)
C4 0.0271(14) 0.0338(15) 0.0276(14) -0.0038(12) 0.0068(11) -0.0020(11)
C5 0.0239(13) 0.0332(15) 0.0345(15) 0.0014(12) 0.0030(11) 0.0043(12)
C6 0.0293(15) 0.0464(19) 0.051(2) -0.0056(15) 0.0148(14) 0.0058(14)
C7 0.058(2) 0.099(3) 0.0273(17) 0.0221(18) 0.0110(15) 0.038(2)
C8 0.033(2) 0.028(2) 0.0223(19) 0.000 0.0082(16) 0.000
C9 0.035(2) 0.025(2) 0.035(2) 0.000 0.0110(17) 0.000
C10 0.056(2) 0.0329(18) 0.072(3) 0.0007(17) -0.0134(19) 0.0065(16)
C11 0.077(3) 0.034(2) 0.137(5) 0.012(3) -0.026(3) 0.011(2)
C12 0.066(4) 0.026(3) 0.155(7) 0.000 -0.005(4) 0.000

loop_
_atom_type_symbol
_atom_type_description
_atom_type_scat_dispersion_real
_atom_type_scat_dispersion_imag
_atom_type_scat_source
C C 0.0033 0.0016 'International Tables Vol C Tables 4.2.6.8 and 6.1.1.4'
H H 0.0000 0.0000 'International Tables Vol C Tables 4.2.6.8 and 6.1.1.4'
N N 0.0061 0.0033 'International Tables Vol C Tables 4.2.6.8 and 6.1.1.4'
O O 0.0106 0.0060 'International Tables Vol C Tables 4.2.6.8 and 6.1.1.4'
Zn Zn 0.2839 1.4301 'International Tables Vol C Tables 4.2.6.8 and 6.1.1.4'

loop_
_geom_angle_atom_site_label_1
_geom_angle_atom_site_label_2
_geom_angle_atom_site_label_3
_geom_angle
_geom_angle_site_symmetry_1
_geom_angle_site_symmetry_3
O2 Zn1 N2 115.08(7) . 6
O2 Zn1 N1 108.11(6) . .
N2 Zn1 N1 126.92(9) 6 .
O2 Zn1 O1 99.87(9) . .
N2 Zn1 O1 98.61(9) 6 .
N1 Zn1 O1 102.99(9) . .
C8 O1 Zn1 124.63(19) . .
Zn1 O2 Zn1 118.94(13) 2_655 .
Zn1 O2 H2 120.5 2_655 .
Zn1 O2 H2 120.5 . .
C2 N1 C1 103.6(2) . .
C2 N1 Zn1 138.74(18) . .
C1 N1 Zn1 117.12(17) . .
C1 N2 C3 104.1(2) . .
C1 N2 Zn1 122.37(18) . 6_556
C3 N2 Zn1 131.55(18) . 6_556
C5 N3 C2 119.2(2) . .
C5 N3 C7 119.1(2) . .
C2 N3 C7 121.6(2) . .
C5 N4 C4 126.4(2) . .
C5 N4 C6 116.6(2) . .
C4 N4 C6 117.0(2) . .
N2 C1 N1 114.3(2) . .
N2 C1 H1 122.9 . .
N1 C1 H1 122.9 . .
N1 C2 C3 109.8(2) . .
N1 C2 N3 128.1(2) . .
C3 C2 N3 122.0(2) . .
C2 C3 N2 108.2(2) . .
C2 C3 C4 122.8(2) . .
N2 C3 C4 129.0(2) . .
O3 C4 N4 121.6(3) . .
O3 C4 C3 126.5(3) . .
N4 C4 C3 111.9(2) . .
O4 C5 N3 121.3(3) . .
O4 C5 N4 121.1(3) . .
N3 C5 N4 117.5(2) . .
N4 C6 H6A 109.5 . .
N4 C6 H6B 109.5 . .
H6A C6 H6B 109.5 . .
N4 C6 H6C 109.5 . .
H6A C6 H6C 109.5 . .
H6B C6 H6C 109.5 . .
N3 C7 H7A 109.5 . .
N3 C7 H7B 109.5 . .
H7A C7 H7B 109.5 . .
N3 C7 H7C 109.5 . .
H7A C7 H7C 109.5 . .
H7B C7 H7C 109.5 . .
O1 C8 O1 124.4(4) . 2_655
O1 C8 C9 117.80(18) . .
O1 C8 C9 117.80(18) 2_655 .
C10 C9 C10 119.2(4) 2_655 .
C10 C9 C8 120.4(2) 2_655 .
C10 C9 C8 120.4(2) . .
C9 C10 C11 119.8(3) . .
C9 C10 H10 120.1 . .
C11 C10 H10 120.1 . .
C12 C11 C10 120.6(4) . .
C12 C11 H11 119.7 . .
C10 C11 H11 119.7 . .
C11 C12 C11 120.0(5) . 2_655
C11 C12 H12 120.0 . .
C11 C12 H12 120.0 2_655 .

loop_
_geom_bond_atom_site_label_1
_geom_bond_atom_site_label_2
_geom_bond_distance
_geom_bond_site_symmetry_2
Zn1 O2 1.9195(14) .
Zn1 N2 1.978(2) 6
Zn1 N1 1.997(2) .
Zn1 O1 2.013(2) .
O1 C8 1.263(3) .
O2 Zn1 1.9195(14) 2_655
O2 H2 0.8737 .
O3 C4 1.226(3) .
O4 C5 1.223(3) .
N1 C2 1.359(3) .
N1 C1 1.360(3) .
N2 C1 1.329(3) .
N2 C3 1.386(3) .
N2 Zn1 1.978(2) 6_556
N3 C5 1.380(3) .
N3 C2 1.381(3) .
N3 C7 1.459(4) .
N4 C5 1.390(4) .
N4 C4 1.413(3) .
N4 C6 1.474(3) .
C1 H1 0.9500 .
C2 C3 1.363(3) .
C3 C4 1.425(4) .
C6 H6A 0.9800 .
C6 H6B 0.9800 .
C6 H6C 0.9800 .
C7 H7A 0.9800 .
C7 H7B 0.9800 .
C7 H7C 0.9800 .
C8 O1 1.263(3) 2_655
C8 C9 1.488(5) .
C9 C10 1.374(4) 2_655
C9 C10 1.374(4) .
C10 C11 1.386(5) .
C10 H10 0.9500 .
C11 C12 1.351(5) .
C11 H11 0.9500 .
C12 C11 1.351(5) 2_655
C12 H12 0.9500 .

loop_
_geom_hbond_atom_site_label_D
_geom_hbond_atom_site_label_H
_geom_hbond_atom_site_label_A
_geom_hbond_distance_DH
_geom_hbond_distance_HA
_geom_hbond_distance_DA
_geom_hbond_angle_DHA
_geom_hbond_site_symmetry_A
O2 H2 O4 0.87 2.30 2.974(3) 134.2 4_545
O2 H2 O4 0.87 2.30 2.974(3) 134.1 3_545
